data_7236469
loop_
_publ_author_name
'von Arx, Tobias'
'Szentkuti, Alexander'
'Zehnder, Thomas N.'
'Blacque, Olivier'
'Venkatesan, Koushik'

_publ_section_title
;
 Stable N-heterocyclic carbene (NHC) cyclometalated (C^C) gold(iii)
 complexes as blue--blue green phosphorescence emitters
;
_journal_issue 15
_journal_name_full 'Journal of Materials Chemistry C'
_journal_page_first 3765
_journal_paper_doi 10.1039/C6TC05551F
_journal_volume 5
_journal_year 2017
_chemical_formula_moiety 'C10 H10 Au Cl3 N2'
_chemical_formula_sum 'C10 H10 Au Cl3 N2'
_chemical_formula_weight 461.52
_chemical_name_systematic ' (1-phenyl-3-methylimidazolin-2-ylidene)-trichloro-gold(iii) '
_space_group_crystal_system monoclinic
_space_group_IT_number 14
_space_group_name_Hall '-P 2yn'
_space_group_name_H-M_alt 'P 1 21/n 1'
_atom_sites_solution_hydrogens geom
_audit_creation_date 2015-09-03
_audit_creation_method
;
Olex2 1.2
(compiled 2015.01.26 svn.r3150 for OlexSys, GUI svn.r4998)
;
_audit_update_record
;
2016-12-14 deposited with the CCDC.
2017-03-15 downloaded from the CCDC.
;
_cell_angle_alpha 90
_cell_angle_beta 109.315(3)
_cell_angle_gamma 90
_cell_formula_units_Z 4
_cell_length_a 7.9815(2)
_cell_length_b 19.0268(4)
_cell_length_c 9.0159(2)
_cell_measurement_reflns_used 14243
_cell_measurement_temperature 183(1)
_cell_measurement_theta_max 32.6
_cell_measurement_theta_min 2.4
_cell_volume 1292.11(6)
_computing_cell_refinement
;
CrysAlisPro, Agilent Technologies,
Version 1.171.36.20 (release 27-06-2012 CrysAlis171 .NET)
(compiled Jul 11 2012,15:38:31)
;
_computing_data_collection
;
CrysAlisPro, Agilent Technologies,
Version 1.171.36.20 (release 27-06-2012 CrysAlis171 .NET)
(compiled Jul 11 2012,15:38:31)
;
_computing_data_reduction
;
CrysAlisPro, Agilent Technologies,
Version 1.171.36.20 (release 27-06-2012 CrysAlis171 .NET)
(compiled Jul 11 2012,15:38:31)
;
_computing_molecular_graphics 'Olex2 (Dolomanov et al., 2009)'
_computing_publication_material 'Olex2 (Dolomanov et al., 2009)'
_computing_structure_refinement 'ShelXL 2014/7 (Sheldrick, 2015)'
_computing_structure_solution 'ShelXS-97 (Sheldrick, 2008)'
_diffrn_ambient_temperature 183(1)
_diffrn_detector_area_resol_mean 10.4498
_diffrn_measured_fraction_theta_full 1.000
_diffrn_measured_fraction_theta_max 1.000
_diffrn_measurement_details
;
#__ type_ start__ end____ width___ exp.time_
  1 omega  -11.00   20.20   0.8000   25.0000
omega____ theta____ kappa____ phi______ frames
    -      -19.6537  -99.0000 -120.0000 39

#__ type_ start__ end____ width___ exp.time_
  2 omega  -95.00  -68.60   0.8000   25.0000
omega____ theta____ kappa____ phi______ frames
    -      -19.6537  153.0000  -62.4170 33

#__ type_ start__ end____ width___ exp.time_
  3 omega   -5.00   92.60   0.8000   25.0000
omega____ theta____ kappa____ phi______ frames
    -       20.4350   38.0000  150.0000 122

#__ type_ start__ end____ width___ exp.time_
  4 omega   42.00  104.40   0.8000   25.0000
omega____ theta____ kappa____ phi______ frames
    -       20.4350  178.0000    0.0000 78

#__ type_ start__ end____ width___ exp.time_
  5 omega    3.00   94.20   0.8000   25.0000
omega____ theta____ kappa____ phi______ frames
    -       20.4350   38.0000   60.0000 114

#__ type_ start__ end____ width___ exp.time_
  6 omega   84.00  108.80   0.8000   25.0000
omega____ theta____ kappa____ phi______ frames
    -       20.4350  178.0000  -30.0000 31

#__ type_ start__ end____ width___ exp.time_
  7 omega   39.00  103.00   0.8000   25.0000
omega____ theta____ kappa____ phi______ frames
    -       20.4350 -178.0000  -90.0000 80

#__ type_ start__ end____ width___ exp.time_
  8 omega  -66.00   62.00   0.8000   25.0000
omega____ theta____ kappa____ phi______ frames
    -      -19.6537   19.0000   90.0000 160

#__ type_ start__ end____ width___ exp.time_
  9 omega  -25.00   20.60   0.8000   25.0000
omega____ theta____ kappa____ phi______ frames
    -      -19.6537  -99.0000 -180.0000 57

#__ type_ start__ end____ width___ exp.time_
 10 omega -108.00  -54.40   0.8000   25.0000
omega____ theta____ kappa____ phi______ frames
    -      -19.6537  178.0000   60.0000 67

#__ type_ start__ end____ width___ exp.time_
 11 omega   -6.00   94.80   0.8000   25.0000
omega____ theta____ kappa____ phi______ frames
    -       20.4350   38.0000    0.0000 126
;
_diffrn_measurement_device_type 'Xcalibur, Ruby'
_diffrn_measurement_method '\w scans'
_diffrn_orient_matrix_UB_11 -0.0913936000
_diffrn_orient_matrix_UB_12 -0.0039218000
_diffrn_orient_matrix_UB_13 -0.0099005000
_diffrn_orient_matrix_UB_21 -0.0206328000
_diffrn_orient_matrix_UB_22 0.0009690000
_diffrn_orient_matrix_UB_23 -0.0827934000
_diffrn_orient_matrix_UB_31 0.0091377000
_diffrn_orient_matrix_UB_32 -0.0370698000
_diffrn_orient_matrix_UB_33 -0.0011652000
_diffrn_radiation_monochromator graphite
_diffrn_radiation_type MoK\a
_diffrn_radiation_wavelength 0.71073
_diffrn_reflns_av_R_equivalents 0.0446
_diffrn_reflns_av_unetI/netI 0.0214
_diffrn_reflns_Laue_measured_fraction_full 1.000
_diffrn_reflns_Laue_measured_fraction_max 1.000
_diffrn_reflns_limit_h_max 11
_diffrn_reflns_limit_h_min -11
_diffrn_reflns_limit_k_max 27
_diffrn_reflns_limit_k_min -27
_diffrn_reflns_limit_l_max 12
_diffrn_reflns_limit_l_min -12
_diffrn_reflns_number 27810
_diffrn_reflns_point_group_measured_fraction_full 1.000
_diffrn_reflns_point_group_measured_fraction_max 1.000
_diffrn_reflns_theta_full 25.242
_diffrn_reflns_theta_max 30.508
_diffrn_reflns_theta_min 2.622
_diffrn_source 'Enhance (Mo) X-ray Source'
_exptl_absorpt_coefficient_mu 11.979
_exptl_absorpt_correction_T_max 0.478
_exptl_absorpt_correction_T_min 0.163
_exptl_absorpt_correction_type analytical
_exptl_absorpt_process_details
;
CrysAlisPro, Agilent Technologies,
Version 1.171.36.20 (release 27-06-2012 CrysAlis171 .NET)
(compiled Jul 11 2012,15:38:31)
Analytical numeric absorption correction using a multifaceted crystal
model based on expressions derived by R.C. Clark & J.S. Reid.
(Clark, R. C. & Reid, J. S. (1995). Acta Cryst. A51, 887-897)
;
_exptl_crystal_colour colourless
_exptl_crystal_density_diffrn 2.372
_exptl_crystal_description plate
_exptl_crystal_F_000 856
_exptl_crystal_preparation ', Luminescent'
_exptl_crystal_size_max 0.22
_exptl_crystal_size_mid 0.19
_exptl_crystal_size_min 0.06
_refine_diff_density_max 0.755
_refine_diff_density_min -1.262
_refine_diff_density_rms 0.123
_refine_ls_extinction_method none
_refine_ls_goodness_of_fit_ref 1.138
_refine_ls_hydrogen_treatment constr
_refine_ls_matrix_type full
_refine_ls_number_parameters 146
_refine_ls_number_reflns 3947
_refine_ls_number_restraints 0
_refine_ls_restrained_S_all 1.138
_refine_ls_R_factor_all 0.0225
_refine_ls_R_factor_gt 0.0208
_refine_ls_shift/su_max 0.001
_refine_ls_shift/su_mean 0.000
_refine_ls_structure_factor_coef Fsqd
_refine_ls_weighting_details 'w=1/[\s^2^(Fo^2^)+(0.0190P)^2^+1.4336P] where P=(Fo^2^+2Fc^2^)/3'
_refine_ls_weighting_scheme calc
_refine_ls_wR_factor_gt 0.0483
_refine_ls_wR_factor_ref 0.0490
_reflns_Friedel_coverage 0.000
_reflns_number_gt 3754
_reflns_number_total 3947
_reflns_threshold_expression 'I > 2\s(I)'
_cod_data_source_file c6tc05551f2.cif
_cod_data_source_block A2_CCDC-1497781
_cod_database_code 7236469
_shelx_space_group_comment
;
The symmetry employed for this shelxl refinement is uniquely defined
by the following loop, which should always be used as a source of
symmetry information in preference to the above space-group names.
They are only intended as comments.
;
_olex2_refinement_description
;
1. Fixed Uiso
 At 1.2 times of:
  All C(H) groups
 At 1.5 times of:
  All C(H,H,H) groups
2.a Aromatic/amide H refined with riding coordinates:
 C2(H2), C3(H3), C6(H6), C7(H7), C8(H8), C9(H9), C10(H10)
2.b Idealised Me refined as rotating group:
 C4(H4A,H4B,H4C)
;
_shelx_shelxl_version_number 2014/7

loop_
_space_group_symop_operation_xyz
'x, y, z'
'-x+1/2, y+1/2, -z+1/2'
'-x, -y, -z'
'x-1/2, -y-1/2, z-1/2'

loop_
_atom_site_label
_atom_site_type_symbol
_atom_site_fract_x
_atom_site_fract_y
_atom_site_fract_z
_atom_site_U_iso_or_equiv
_atom_site_adp_type
_atom_site_occupancy
_atom_site_site_symmetry_order
_atom_site_calc_flag
_atom_site_refinement_flags_posn
C1 C 0.0068(4) 0.14159(14) 0.4869(4) 0.0235(5) Uani 1 1 d .
C2 C -0.1835(5) 0.14975(15) 0.6178(4) 0.0289(6) Uani 1 1 d .
H2 H -0.2858 0.1598 0.6415 0.035 Uiso 1 1 calc R
C3 C -0.0344(4) 0.11862(16) 0.7143(4) 0.0298(6) Uani 1 1 d .
H3 H -0.0143 0.1036 0.8170 0.036 Uiso 1 1 calc R
C4 C -0.2857(4) 0.19524(18) 0.3401(4) 0.0332(7) Uani 1 1 d .
H4A H -0.2266 0.2255 0.2879 0.050 Uiso 1 1 calc GR
H4B H -0.3695 0.2221 0.3723 0.050 Uiso 1 1 calc GR
H4C H -0.3470 0.1588 0.2693 0.050 Uiso 1 1 calc GR
C5 C 0.2558(4) 0.08185(15) 0.6872(4) 0.0255(6) Uani 1 1 d .
C6 C 0.2931(4) 0.02391(16) 0.6109(4) 0.0318(6) Uani 1 1 d .
H6 H 0.2086 0.0062 0.5210 0.038 Uiso 1 1 calc R
C7 C 0.4582(5) -0.00709(18) 0.6710(4) 0.0364(7) Uani 1 1 d .
H7 H 0.4850 -0.0460 0.6204 0.044 Uiso 1 1 calc R
C8 C 0.5843(5) 0.0187(2) 0.8050(4) 0.0401(8) Uani 1 1 d .
H8 H 0.6944 -0.0031 0.8453 0.048 Uiso 1 1 calc R
C9 C 0.5452(5) 0.0775(2) 0.8789(5) 0.0452(9) Uani 1 1 d .
H9 H 0.6298 0.0955 0.9686 0.054 Uiso 1 1 calc R
C10 C 0.3809(5) 0.10936(19) 0.8194(4) 0.0373(8) Uani 1 1 d .
H10 H 0.3549 0.1490 0.8680 0.045 Uiso 1 1 calc R
N1 N -0.1550(3) 0.16384(12) 0.4779(3) 0.0248(5) Uani 1 1 d .
N2 N 0.0821(3) 0.11352(13) 0.6297(3) 0.0254(5) Uani 1 1 d .
Au1 Au 0.12290(2) 0.15382(2) 0.32301(2) 0.02062(4) Uani 1 1 d .
Cl1 Cl 0.28605(13) 0.24351(5) 0.46875(11) 0.0423(2) Uani 1 1 d .
Cl2 Cl 0.25517(11) 0.16828(4) 0.13294(9) 0.03134(15) Uani 1 1 d .
Cl3 Cl -0.04062(11) 0.06233(4) 0.18703(10) 0.03534(17) Uani 1 1 d .

loop_
_atom_site_aniso_label
_atom_site_aniso_U_11
_atom_site_aniso_U_22
_atom_site_aniso_U_33
_atom_site_aniso_U_23
_atom_site_aniso_U_13
_atom_site_aniso_U_12
C1 0.0250(13) 0.0238(12) 0.0242(14) -0.0015(10) 0.0114(11) 0.0002(10)
C2 0.0314(16) 0.0302(15) 0.0320(17) 0.0007(11) 0.0198(14) 0.0040(11)
C3 0.0357(17) 0.0307(15) 0.0299(15) 0.0030(12) 0.0201(13) 0.0050(12)
C4 0.0248(15) 0.0386(16) 0.0338(17) 0.0027(13) 0.0065(12) 0.0076(12)
C5 0.0257(14) 0.0296(13) 0.0247(14) 0.0065(11) 0.0129(11) 0.0056(11)
C6 0.0325(16) 0.0287(14) 0.0353(17) -0.0008(12) 0.0128(13) 0.0038(12)
C7 0.0368(18) 0.0319(16) 0.044(2) 0.0027(14) 0.0186(15) 0.0096(13)
C8 0.0304(17) 0.046(2) 0.044(2) 0.0141(15) 0.0137(15) 0.0150(14)
C9 0.041(2) 0.057(2) 0.0311(18) 0.0001(16) 0.0022(15) 0.0133(17)
C10 0.0412(19) 0.0422(18) 0.0256(16) -0.0022(13) 0.0071(14) 0.0119(15)
N1 0.0232(12) 0.0258(11) 0.0281(13) -0.0012(9) 0.0119(10) 0.0025(9)
N2 0.0249(12) 0.0284(12) 0.0265(12) 0.0030(9) 0.0134(10) 0.0046(9)
Au1 0.01914(6) 0.02402(6) 0.01928(6) 0.00058(3) 0.00712(4) 0.00193(3)
Cl1 0.0536(5) 0.0427(4) 0.0349(4) -0.0131(3) 0.0204(4) -0.0214(4)
Cl2 0.0322(4) 0.0406(4) 0.0258(4) 0.0032(3) 0.0157(3) 0.0031(3)
Cl3 0.0315(4) 0.0352(4) 0.0364(4) -0.0088(3) 0.0072(3) -0.0067(3)

loop_
_atom_type_symbol
_atom_type_description
_atom_type_scat_dispersion_real
_atom_type_scat_dispersion_imag
_atom_type_scat_source
C C 0.0033 0.0016 'International Tables Vol C Tables 4.2.6.8 and 6.1.1.4'
H H 0.0000 0.0000 'International Tables Vol C Tables 4.2.6.8 and 6.1.1.4'
Au Au -2.0133 8.8022 'International Tables Vol C Tables 4.2.6.8 and 6.1.1.4'
Cl Cl 0.1484 0.1585 'International Tables Vol C Tables 4.2.6.8 and 6.1.1.4'
N N 0.0061 0.0033 'International Tables Vol C Tables 4.2.6.8 and 6.1.1.4'

loop_
_exptl_crystal_face_index_h
_exptl_crystal_face_index_k
_exptl_crystal_face_index_l
_exptl_crystal_face_perp_dist
_exptl_oxdiff_crystal_face_indexfrac_h
_exptl_oxdiff_crystal_face_indexfrac_k
_exptl_oxdiff_crystal_face_indexfrac_l
_exptl_oxdiff_crystal_face_x
_exptl_oxdiff_crystal_face_y
_exptl_oxdiff_crystal_face_z
5 -12 7 0.0917 5.0000 -12.0000 7.0000 -0.4792 -0.6943 0.4824
0 -26 -3 0.0907 0.0000 -26.0000 -3.0000 0.1317 0.2232 0.9673
10 -1 -9 0.0348 10.0000 -1.0000 -9.0000 -0.8209 0.5378 0.1389
-10 1 9 0.0298 -10.0000 1.0000 9.0000 0.8209 -0.5378 -0.1389
-2 26 -2 0.1006 -2.0000 26.0000 -2.0000 0.1006 0.2320 -0.9798
3 11 9 0.0889 3.0000 11.0000 9.0000 -0.4064 -0.7964 -0.3908
-4 11 -8 0.1026 -4.0000 11.0000 -8.0000 0.4016 0.7555 -0.4350
-3 -9 -9 0.0871 -3.0000 -9.0000 -9.0000 0.3986 0.7983 0.3167
-6 -22 6 0.0743 -6.0000 -22.0000 6.0000 0.5752 -0.3943 0.7537

loop_
_geom_angle_atom_site_label_1
_geom_angle_atom_site_label_2
_geom_angle_atom_site_label_3
_geom_angle
N1 C1 N2 107.7(3)
N1 C1 Au1 126.3(2)
N2 C1 Au1 125.9(2)
C3 C2 H2 126.4
C3 C2 N1 107.2(3)
N1 C2 H2 126.4
C2 C3 H3 126.8
C2 C3 N2 106.4(3)
N2 C3 H3 126.8
H4A C4 H4B 109.5
H4A C4 H4C 109.5
H4B C4 H4C 109.5
N1 C4 H4A 109.5
N1 C4 H4B 109.5
N1 C4 H4C 109.5
C6 C5 N2 119.6(3)
C10 C5 C6 121.2(3)
C10 C5 N2 119.2(3)
C5 C6 H6 120.7
C7 C6 C5 118.7(3)
C7 C6 H6 120.7
C6 C7 H7 119.5
C6 C7 C8 121.0(3)
C8 C7 H7 119.5
C7 C8 H8 120.3
C7 C8 C9 119.4(3)
C9 C8 H8 120.3
C8 C9 H9 120.0
C10 C9 C8 120.1(4)
C10 C9 H9 120.0
C5 C10 C9 119.5(3)
C5 C10 H10 120.3
C9 C10 H10 120.3
C1 N1 C2 109.3(3)
C1 N1 C4 125.9(3)
C2 N1 C4 124.7(3)
C1 N2 C3 109.3(2)
C1 N2 C5 125.8(3)
C3 N2 C5 124.8(3)
C1 Au1 Cl1 88.69(9)
C1 Au1 Cl2 179.63(9)
C1 Au1 Cl3 89.19(9)
Cl1 Au1 Cl2 91.39(3)
Cl3 Au1 Cl1 177.60(3)
Cl3 Au1 Cl2 90.74(3)

loop_
_geom_bond_atom_site_label_1
_geom_bond_atom_site_label_2
_geom_bond_distance
C1 N1 1.335(4)
C1 N2 1.338(4)
C1 Au1 2.001(3)
C2 H2 0.9300
C2 C3 1.356(5)
C2 N1 1.381(4)
C3 H3 0.9300
C3 N2 1.388(4)
C4 H4A 0.9600
C4 H4B 0.9600
C4 H4C 0.9600
C4 N1 1.460(4)
C5 C6 1.383(4)
C5 C10 1.380(5)
C5 N2 1.442(4)
C6 H6 0.9300
C6 C7 1.380(5)
C7 H7 0.9300
C7 C8 1.382(5)
C8 H8 0.9300
C8 C9 1.390(5)
C9 H9 0.9300
C9 C10 1.381(5)
C10 H10 0.9300
Au1 Cl1 2.2810(8)
Au1 Cl2 2.3073(8)
Au1 Cl3 2.2755(8)

loop_
_geom_torsion_atom_site_label_1
_geom_torsion_atom_site_label_2
_geom_torsion_atom_site_label_3
_geom_torsion_atom_site_label_4
_geom_torsion
C2 C3 N2 C1 0.8(4)
C2 C3 N2 C5 -178.4(3)
C3 C2 N1 C1 0.4(3)
C3 C2 N1 C4 177.9(3)
C5 C6 C7 C8 0.3(5)
C6 C5 C10 C9 -1.5(5)
C6 C5 N2 C1 -60.5(4)
C6 C5 N2 C3 118.5(3)
C6 C7 C8 C9 -1.1(6)
C7 C8 C9 C10 0.6(6)
C8 C9 C10 C5 0.6(6)
C10 C5 C6 C7 1.0(5)
C10 C5 N2 C1 120.6(3)
C10 C5 N2 C3 -60.4(4)
N1 C1 N2 C3 -0.6(3)
N1 C1 N2 C5 178.6(3)
N1 C2 C3 N2 -0.7(4)
N2 C1 N1 C2 0.1(3)
N2 C1 N1 C4 -177.3(3)
N2 C5 C6 C7 -177.8(3)
N2 C5 C10 C9 177.4(3)
Au1 C1 N1 C2 -176.1(2)
Au1 C1 N1 C4 6.6(4)
Au1 C1 N2 C3 175.6(2)
Au1 C1 N2 C5 -5.2(4)
